data_7246672
loop_
_publ_author_name
'Kharraz, Haia'
'Hachem, Hadi'
'Le Gal, Yann'
'Roisnel, Thierry'
'Jeannin, Olivier'
'Barri\`ere, Fr\'ed\'eric'
'Guizouarn, Thierry'
'Lorcy, Dominique'

_publ_section_title
;
 Non-covalent interactions in neutral and oxidized tetrathiafulvalenes
;
_journal_issue 19
_journal_name_full CrystEngComm
_journal_page_first 2946
_journal_page_last 2958
_journal_paper_doi 10.1039/D3CE00257H
_journal_volume 25
_journal_year 2023
_chemical_compound_source 'synthesis as described'
_chemical_formula_moiety 'C12 F4 N4, 2(C9 H6 I N S7)'
_chemical_formula_sum 'C30 H12 F4 I2 N6 S14'
_chemical_formula_weight 1235.10
_space_group_crystal_system triclinic
_space_group_IT_number 2
_space_group_name_Hall '-P 1'
_space_group_name_H-M_alt 'P -1'
_atom_sites_solution_hydrogens geom
_atom_sites_solution_primary dual
_atom_sites_solution_secondary difmap
_audit_update_record
;
2023-03-01 deposited with the CCDC.	2023-04-25 downloaded from the CCDC.
;
_cell_angle_alpha 77.886(5)
_cell_angle_beta 87.003(5)
_cell_angle_gamma 72.421(5)
_cell_formula_units_Z 1
_cell_length_a 7.2339(10)
_cell_length_b 10.7451(15)
_cell_length_c 13.7344(19)
_cell_measurement_reflns_used 9209
_cell_measurement_temperature 150(2)
_cell_measurement_theta_max 27.4836
_cell_measurement_theta_min 2.7718
_cell_measurement_wavelength 0.710730
_cell_volume 995.0(2)
_computing_cell_refinement 'APEX3 (Bruker, 2015)'
_computing_data_collection 'Bruker APEX3 (Bruker, 2015)'
_computing_data_reduction 'SAINT (Bruker, 2014)'
_computing_molecular_graphics
;
   'SXGRAPH (L. Farrugia, 1999), Mercury (CSD, 2020)'
;
_computing_publication_material 'CRYSCALC (T. Roisnel, local program, 2021)'
_computing_structure_refinement 'SHELXL-2018_3 (Sheldrick, 2018)'
_computing_structure_solution 'SHELXT 2018_2 (Sheldrick, 2018)'
_diffrn_ambient_temperature 150(2)
_diffrn_detector CMOS-PHOTON70
_diffrn_measured_fraction_theta_full 0.995
_diffrn_measured_fraction_theta_max 0.987
_diffrn_measurement_device_type 'D8 VENTURE Bruker AXS'
_diffrn_measurement_method 'rotation images'
_diffrn_orient_matrix_UB_11 -0.0523077
_diffrn_orient_matrix_UB_12 0.0304538
_diffrn_orient_matrix_UB_13 -0.0697699
_diffrn_orient_matrix_UB_21 -0.1137390
_diffrn_orient_matrix_UB_22 -0.0333288
_diffrn_orient_matrix_UB_23 0.0213773
_diffrn_orient_matrix_UB_31 -0.0732001
_diffrn_orient_matrix_UB_32 0.0889130
_diffrn_orient_matrix_UB_33 0.0148830
_diffrn_radiation_monochromator 'multilayer monochromator'
_diffrn_radiation_probe x-ray
_diffrn_radiation_source 'Incoatec microfocus sealed tube'
_diffrn_radiation_type MoK\a
_diffrn_radiation_wavelength 0.71073
_diffrn_reflns_av_R_equivalents 0.0549
_diffrn_reflns_av_unetI/netI 0.0450
_diffrn_reflns_limit_h_max 9
_diffrn_reflns_limit_h_min -9
_diffrn_reflns_limit_k_max 13
_diffrn_reflns_limit_k_min -13
_diffrn_reflns_limit_l_max 17
_diffrn_reflns_limit_l_min -17
_diffrn_reflns_number 20058
_diffrn_reflns_theta_full 25.242
_diffrn_reflns_theta_max 27.509
_diffrn_reflns_theta_min 2.031
_diffrn_source_current 1.00
_diffrn_source_power 50.0
_diffrn_source_voltage 50.00
_exptl_absorpt_coefficient_mu 2.370
_exptl_absorpt_correction_T_max 0.954
_exptl_absorpt_correction_T_min 0.809
_exptl_absorpt_correction_type multi-scan
_exptl_absorpt_process_details
;
  [Sheldrick, G.M. (2014). SADABS Bruker AXS Inc., Madison, Wisconsin, USA]
;
_exptl_crystal_colour red
_exptl_crystal_density_diffrn 2.061
_exptl_crystal_description plate
_exptl_crystal_F_000 600
_exptl_crystal_size_max 0.310
_exptl_crystal_size_mid 0.270
_exptl_crystal_size_min 0.020
_refine_diff_density_max 1.118
_refine_diff_density_min -0.942
_refine_diff_density_rms 0.127
_refine_ls_extinction_method none
_refine_ls_goodness_of_fit_ref 1.081
_refine_ls_hydrogen_treatment constr
_refine_ls_matrix_type full
_refine_ls_number_parameters 259
_refine_ls_number_reflns 4514
_refine_ls_number_restraints 0
_refine_ls_restrained_S_all 1.081
_refine_ls_R_factor_all 0.0469
_refine_ls_R_factor_gt 0.0382
_refine_ls_shift/su_max 0.002
_refine_ls_shift/su_mean 0.000
_refine_ls_structure_factor_coef Fsqd
_refine_ls_weighting_details 'w=1/[\s^2^(Fo^2^)+(0.0456P)^2^+0.9942P] where P=(Fo^2^+2Fc^2^)/3'
_refine_ls_weighting_scheme calc
_refine_ls_wR_factor_gt 0.0895
_refine_ls_wR_factor_ref 0.0940
_reflns_number_gt 3913
_reflns_number_total 4514
_reflns_threshold_expression >2sigma(I)
_cod_data_source_file d3ce00257h2.cif
_cod_data_source_block TTFI2TCNQF4
_cod_depositor_comments 'Adding full bibliography for 7246664--7246672.cif.'
_cod_database_code 7246672

loop_
_space_group_symop_operation_xyz
'x, y, z'
'-x, -y, -z'

loop_
_atom_site_label
_atom_site_type_symbol
_atom_site_fract_x
_atom_site_fract_y
_atom_site_fract_z
_atom_site_U_iso_or_equiv
_atom_site_adp_type
_atom_site_occupancy
_atom_site_site_symmetry_order
_atom_site_calc_flag
_atom_site_refinement_flags_posn
_atom_site_refinement_flags_adp
_atom_site_refinement_flags_occupancy
_atom_site_disorder_assembly
_atom_site_disorder_group
I1A I -0.15486(4) 0.13159(3) 0.87901(2) 0.02814(11) Uani 0.9604(9) 1 d . . P A 1
I1B I -0.0860(12) 0.1674(8) 0.8980(5) 0.02814(11) Uani 0.0396(9) 1 d . . P A 2
S1 S 0.84750(15) 0.23742(11) 0.15013(8) 0.0303(2) Uani 1 1 d . . . . .
S2 S 0.53616(14) 0.09533(10) 0.07110(7) 0.0260(2) Uani 1 1 d . . . . .
S3 S 0.63417(13) 0.21590(9) 0.34147(6) 0.02006(19) Uani 1 1 d . . . . .
S4 S 0.36437(13) 0.09492(9) 0.27304(6) 0.02060(19) Uani 1 1 d . . . . .
S5 S 0.42818(13) 0.21473(9) 0.55062(6) 0.01911(19) Uani 1 1 d . . . . .
S6 S 0.14808(13) 0.09160(9) 0.48545(6) 0.02036(19) Uani 1 1 d . . . . .
S7 S 0.19839(14) 0.21475(10) 0.74982(6) 0.0227(2) Uani 1 1 d . . . . .
C1 C 0.7430(7) 0.4160(5) 0.1168(4) 0.0458(12) Uani 1 1 d . . . . .
H1A H 0.629503 0.437556 0.073482 0.069 Uiso 1 1 calc R U . . .
H1B H 0.839260 0.455895 0.081583 0.069 Uiso 1 1 calc R U . . .
H1C H 0.703487 0.451656 0.177278 0.069 Uiso 1 1 calc R U . . .
C2 C 0.6601(5) 0.1914(4) 0.2191(3) 0.0217(7) Uani 1 1 d . . . . .
C3 C 0.5355(5) 0.1360(4) 0.1878(2) 0.0198(7) Uani 1 1 d . . . . .
C4 C 0.3209(7) 0.2206(5) 0.0143(3) 0.0419(11) Uani 1 1 d . . . . .
H4A H 0.208615 0.187133 0.029658 0.063 Uiso 1 1 calc R U . . .
H4B H 0.337100 0.240733 -0.058025 0.063 Uiso 1 1 calc R U . . .
H4C H 0.300370 0.301769 0.040491 0.063 Uiso 1 1 calc R U . . .
C5 C 0.4364(5) 0.1552(3) 0.3673(3) 0.0186(7) Uani 1 1 d . . . . .
C6 C 0.3466(5) 0.1530(3) 0.4584(2) 0.0179(7) Uani 1 1 d . . . . .
C7 C 0.2471(5) 0.1873(4) 0.6317(2) 0.0189(7) Uani 1 1 d . . . . .
C8 C 0.1190(5) 0.1301(4) 0.6035(3) 0.0199(7) Uani 1 1 d . . . . .
N9 N -0.0217(5) 0.1047(3) 0.6718(2) 0.0204(6) Uani 1 1 d . . . . .
C10 C 0.0114(5) 0.1455(4) 0.7517(3) 0.0225(8) Uani 1 1 d . . . . .
C11 C 0.7613(5) 0.4756(4) 0.6722(3) 0.0205(7) Uani 1 1 d . . . . .
C12 C 0.7894(6) 0.5139(4) 0.7623(3) 0.0270(8) Uani 1 1 d . . . . .
N13 N 0.8029(6) 0.5407(4) 0.8370(3) 0.0384(9) Uani 1 1 d . . . . .
C14 C 0.6019(5) 0.4207(4) 0.6774(3) 0.0219(7) Uani 1 1 d . . . . .
N15 N 0.4765(5) 0.3767(4) 0.6877(2) 0.0305(8) Uani 1 1 d . . . . .
C16 C 0.8773(5) 0.4878(3) 0.5871(3) 0.0182(7) Uani 1 1 d . . . . .
C17 C 0.8576(5) 0.4414(3) 0.5003(3) 0.0196(7) Uani 1 1 d . . . . .
C18 C 0.9702(5) 0.4527(4) 0.4192(2) 0.0195(7) Uani 1 1 d . . . . .
F19 F 0.7203(3) 0.3809(2) 0.49894(16) 0.0278(5) Uani 1 1 d . . . . .
F20 F 0.9394(3) 0.4017(2) 0.34238(15) 0.0268(5) Uani 1 1 d . . . . .

loop_
_atom_site_aniso_label
_atom_site_aniso_U_11
_atom_site_aniso_U_22
_atom_site_aniso_U_33
_atom_site_aniso_U_23
_atom_site_aniso_U_13
_atom_site_aniso_U_12
I1A 0.03042(18) 0.03371(18) 0.01943(14) -0.00361(10) 0.00887(11) -0.01094(13)
I1B 0.03042(18) 0.03371(18) 0.01943(14) -0.00361(10) 0.00887(11) -0.01094(13)
S1 0.0273(5) 0.0352(6) 0.0329(5) -0.0102(4) 0.0146(4) -0.0159(4)
S2 0.0292(5) 0.0338(5) 0.0172(4) -0.0112(4) 0.0052(3) -0.0096(4)
S3 0.0209(4) 0.0246(5) 0.0193(4) -0.0077(3) 0.0039(3) -0.0120(4)
S4 0.0220(4) 0.0279(5) 0.0167(4) -0.0076(3) 0.0029(3) -0.0127(4)
S5 0.0211(4) 0.0246(5) 0.0167(4) -0.0085(3) 0.0035(3) -0.0119(4)
S6 0.0210(4) 0.0277(5) 0.0179(4) -0.0077(3) 0.0035(3) -0.0137(4)
S7 0.0247(5) 0.0283(5) 0.0171(4) -0.0073(3) 0.0033(3) -0.0092(4)
C1 0.044(3) 0.037(3) 0.052(3) 0.010(2) 0.006(2) -0.019(2)
C2 0.0202(18) 0.0236(19) 0.0215(17) -0.0070(14) 0.0050(14) -0.0061(15)
C3 0.0179(17) 0.0254(19) 0.0159(15) -0.0059(13) 0.0053(13) -0.0059(14)
C4 0.050(3) 0.044(3) 0.027(2) -0.0143(19) -0.0085(19) -0.001(2)
C5 0.0196(17) 0.0183(17) 0.0200(16) -0.0035(13) 0.0023(13) -0.0093(14)
C6 0.0181(17) 0.0187(17) 0.0187(16) -0.0051(13) 0.0004(13) -0.0074(14)
C7 0.0200(17) 0.0215(18) 0.0148(15) -0.0053(13) 0.0021(13) -0.0047(14)
C8 0.0179(17) 0.0211(18) 0.0211(16) -0.0047(14) 0.0032(13) -0.0067(14)
N9 0.0289(16) 0.0181(15) 0.0117(13) -0.0049(11) 0.0017(11) -0.0025(13)
C10 0.0225(18) 0.026(2) 0.0183(16) -0.0035(14) 0.0085(14) -0.0075(15)
C11 0.0216(18) 0.0205(18) 0.0206(17) -0.0073(14) 0.0000(13) -0.0058(15)
C12 0.028(2) 0.026(2) 0.030(2) -0.0079(16) 0.0053(16) -0.0108(17)
N13 0.047(2) 0.053(2) 0.0281(19) -0.0195(17) 0.0093(16) -0.027(2)
C14 0.0233(19) 0.0242(19) 0.0183(16) -0.0078(14) 0.0008(14) -0.0052(16)
N15 0.0293(18) 0.045(2) 0.0259(17) -0.0137(15) 0.0081(13) -0.0209(16)
C16 0.0170(16) 0.0155(17) 0.0213(16) -0.0038(13) -0.0020(13) -0.0035(14)
C17 0.0197(17) 0.0170(17) 0.0253(18) -0.0054(14) -0.0032(14) -0.0088(14)
C18 0.0237(18) 0.0210(18) 0.0161(16) -0.0065(13) -0.0020(13) -0.0079(15)
F19 0.0314(12) 0.0385(13) 0.0254(11) -0.0124(9) 0.0025(9) -0.0243(11)
F20 0.0345(12) 0.0342(13) 0.0212(10) -0.0135(9) 0.0016(9) -0.0193(10)

loop_
_atom_type_symbol
_atom_type_description
_atom_type_scat_dispersion_real
_atom_type_scat_dispersion_imag
_atom_type_scat_source
C C 0.0033 0.0016 'International Tables Vol C Tables 4.2.6.8 and 6.1.1.4'
H H 0.0000 0.0000 'International Tables Vol C Tables 4.2.6.8 and 6.1.1.4'
F F 0.0171 0.0103 'International Tables Vol C Tables 4.2.6.8 and 6.1.1.4'
I I -0.4742 1.8119 'International Tables Vol C Tables 4.2.6.8 and 6.1.1.4'
N N 0.0061 0.0033 'International Tables Vol C Tables 4.2.6.8 and 6.1.1.4'
S S 0.1246 0.1234 'International Tables Vol C Tables 4.2.6.8 and 6.1.1.4'

loop_
_geom_angle_atom_site_label_1
_geom_angle_atom_site_label_2
_geom_angle_atom_site_label_3
_geom_angle
_geom_angle_site_symmetry_1
_geom_angle_site_symmetry_3
_geom_angle_publ_flag
C2 S1 C1 101.1(2) . . ?
C3 S2 C4 101.16(19) . . ?
C5 S3 C2 95.26(17) . . ?
C5 S4 C3 94.95(17) . . ?
C7 S5 C6 92.87(16) . . ?
C8 S6 C6 93.34(16) . . ?
C7 S7 C10 87.90(17) . . ?
S1 C1 H1A 109.5 . . ?
S1 C1 H1B 109.5 . . ?
H1A C1 H1B 109.5 . . ?
S1 C1 H1C 109.5 . . ?
H1A C1 H1C 109.5 . . ?
H1B C1 H1C 109.5 . . ?
C3 C2 S3 116.6(3) . . ?
C3 C2 S1 126.3(3) . . ?
S3 C2 S1 117.0(2) . . ?
C2 C3 S2 125.8(3) . . ?
C2 C3 S4 117.3(3) . . ?
S2 C3 S4 116.9(2) . . ?
S2 C4 H4A 109.5 . . ?
S2 C4 H4B 109.5 . . ?
H4A C4 H4B 109.5 . . ?
S2 C4 H4C 109.5 . . ?
H4A C4 H4C 109.5 . . ?
H4B C4 H4C 109.5 . . ?
C6 C5 S4 122.7(3) . . ?
C6 C5 S3 121.5(3) . . ?
S4 C5 S3 115.8(2) . . ?
C5 C6 S6 121.9(3) . . ?
C5 C6 S5 120.3(3) . . ?
S6 C6 S5 117.8(2) . . ?
C8 C7 S7 110.1(3) . . ?
C8 C7 S5 119.0(3) . . ?
S7 C7 S5 130.9(2) . . ?
C7 C8 N9 117.8(3) . . ?
C7 C8 S6 117.0(3) . . ?
N9 C8 S6 125.3(3) . . ?
C10 N9 C8 105.4(3) . . ?
N9 C10 S7 118.8(3) . . ?
N9 C10 I1A 122.6(3) . . ?
S7 C10 I1A 118.64(19) . . ?
N9 C10 I1B 144.3(4) . . ?
S7 C10 I1B 96.8(3) . . ?
C16 C11 C12 124.4(3) . . ?
C16 C11 C14 123.1(3) . . ?
C12 C11 C14 112.6(3) . . ?
N13 C12 C11 175.5(4) . . ?
N15 C14 C11 175.9(4) . . ?
C11 C16 C17 124.3(3) . . ?
C11 C16 C18 122.8(3) . 2_766 ?
C17 C16 C18 112.9(3) . 2_766 ?
F19 C17 C18 118.0(3) . . ?
F19 C17 C16 118.0(3) . . ?
C18 C17 C16 124.0(3) . . ?
F20 C18 C17 118.1(3) . . ?
F20 C18 C16 118.8(3) . 2_766 ?
C17 C18 C16 123.1(3) . 2_766 ?

loop_
_geom_bond_atom_site_label_1
_geom_bond_atom_site_label_2
_geom_bond_distance
_geom_bond_site_symmetry_2
_geom_bond_publ_flag
I1A C10 2.074(3) . ?
I1B C10 2.130(7) . ?
S1 C2 1.747(4) . ?
S1 C1 1.804(5) . ?
S2 C3 1.747(3) . ?
S2 C4 1.807(5) . ?
S3 C5 1.735(3) . ?
S3 C2 1.746(4) . ?
S4 C5 1.730(3) . ?
S4 C3 1.750(4) . ?
S5 C7 1.728(4) . ?
S5 C6 1.749(3) . ?
S6 C8 1.743(4) . ?
S6 C6 1.746(3) . ?
S7 C7 1.709(3) . ?
S7 C10 1.726(4) . ?
C1 H1A 0.9800 . ?
C1 H1B 0.9800 . ?
C1 H1C 0.9800 . ?
C2 C3 1.351(5) . ?
C4 H4A 0.9800 . ?
C4 H4B 0.9800 . ?
C4 H4C 0.9800 . ?
C5 C6 1.378(5) . ?
C7 C8 1.367(5) . ?
C8 N9 1.396(5) . ?
N9 C10 1.322(5) . ?
C11 C16 1.408(5) . ?
C11 C12 1.426(5) . ?
C11 C14 1.438(5) . ?
C12 N13 1.139(5) . ?
C14 N15 1.134(5) . ?
C16 C17 1.414(5) . ?
C16 C18 1.424(5) 2_766 ?
C17 F19 1.345(4) . ?
C17 C18 1.352(5) . ?
C18 F20 1.343(4) . ?

loop_
_geom_torsion_atom_site_label_1
_geom_torsion_atom_site_label_2
_geom_torsion_atom_site_label_3
_geom_torsion_atom_site_label_4
_geom_torsion
_geom_torsion_site_symmetry_1
_geom_torsion_site_symmetry_2
_geom_torsion_site_symmetry_3
_geom_torsion_site_symmetry_4
_geom_torsion_publ_flag
C5 S3 C2 C3 -1.5(3) . . . . ?
C5 S3 C2 S1 179.8(2) . . . . ?
C1 S1 C2 C3 103.5(4) . . . . ?
C1 S1 C2 S3 -78.0(3) . . . . ?
S3 C2 C3 S2 -177.4(2) . . . . ?
S1 C2 C3 S2 1.0(5) . . . . ?
S3 C2 C3 S4 -0.2(4) . . . . ?
S1 C2 C3 S4 178.3(2) . . . . ?
C4 S2 C3 C2 -108.7(4) . . . . ?
C4 S2 C3 S4 74.1(3) . . . . ?
C5 S4 C3 C2 1.9(3) . . . . ?
C5 S4 C3 S2 179.3(2) . . . . ?
C3 S4 C5 C6 178.5(3) . . . . ?
C3 S4 C5 S3 -2.9(2) . . . . ?
C2 S3 C5 C6 -178.6(3) . . . . ?
C2 S3 C5 S4 2.8(2) . . . . ?
S4 C5 C6 S6 -1.2(5) . . . . ?
S3 C5 C6 S6 -179.74(19) . . . . ?
S4 C5 C6 S5 179.6(2) . . . . ?
S3 C5 C6 S5 1.1(5) . . . . ?
C8 S6 C6 C5 -177.4(3) . . . . ?
C8 S6 C6 S5 1.8(2) . . . . ?
C7 S5 C6 C5 177.0(3) . . . . ?
C7 S5 C6 S6 -2.2(2) . . . . ?
C10 S7 C7 C8 0.5(3) . . . . ?
C10 S7 C7 S5 -177.1(3) . . . . ?
C6 S5 C7 C8 1.9(3) . . . . ?
C6 S5 C7 S7 179.3(3) . . . . ?
S7 C7 C8 N9 -0.1(4) . . . . ?
S5 C7 C8 N9 177.8(3) . . . . ?
S7 C7 C8 S6 -178.91(19) . . . . ?
S5 C7 C8 S6 -1.0(4) . . . . ?
C6 S6 C8 C7 -0.5(3) . . . . ?
C6 S6 C8 N9 -179.2(3) . . . . ?
C7 C8 N9 C10 -0.5(4) . . . . ?
S6 C8 N9 C10 178.2(3) . . . . ?
C8 N9 C10 S7 1.0(4) . . . . ?
C8 N9 C10 I1A -179.8(2) . . . . ?
C8 N9 C10 I1B 178.8(5) . . . . ?
C7 S7 C10 N9 -0.9(3) . . . . ?
C7 S7 C10 I1A 179.8(2) . . . . ?
C7 S7 C10 I1B -179.7(3) . . . . ?
C12 C11 C16 C17 175.5(4) . . . . ?
C14 C11 C16 C17 -3.6(6) . . . . ?
C12 C11 C16 C18 -3.6(6) . . . 2_766 ?
C14 C11 C16 C18 177.3(3) . . . 2_766 ?
C11 C16 C17 F19 -0.5(5) . . . . ?
C18 C16 C17 F19 178.7(3) 2_766 . . . ?
C11 C16 C17 C18 -179.5(4) . . . . ?
C18 C16 C17 C18 -0.4(6) 2_766 . . . ?
F19 C17 C18 F20 -0.5(5) . . . . ?
C16 C17 C18 F20 178.5(3) . . . . ?
F19 C17 C18 C16 -178.6(3) . . . 2_766 ?
C16 C17 C18 C16 0.4(6) . . . 2_766 ?
